data_4339553
loop_
_publ_author_name
'Yang, Chang-Tong'
'Li, Yongxin'
'Liu, Shuang'

_publ_section_title
;
 Synthesis and structural characterization of complexes of a
 DO3A-conjugated triphenylphosphonium cation with diagnostically important
 metal ions.
;
_journal_issue 21
_journal_name_full 'Inorganic chemistry'
_journal_page_first 8988
_journal_page_last 8997
_journal_paper_doi 10.1021/ic7010452
_journal_volume 46
_journal_year 2007
_chemical_formula_moiety 'C40 H45 Mn1 N4 O6 P1,4(H2 O1),C1 H4 O1'
_chemical_formula_sum 'C41 H57 Mn N4 O11 P'
_chemical_formula_weight 867.84
_chemical_name_systematic ' ?'
_space_group_IT_number 14
_symmetry_cell_setting monoclinic
_symmetry_space_group_name_Hall '-P 2ybc'
_symmetry_space_group_name_H-M 'P 1 21/c 1'
_atom_type_scat_source 'International Tables for Crystallography (Vol C)'
_cell_angle_alpha 90.00
_cell_angle_beta 103.841(4)
_cell_angle_gamma 90.00
_cell_formula_units_Z 4
_cell_length_a 12.8899(9)
_cell_length_b 19.1761(10)
_cell_length_c 17.1960(13)
_cell_measurement_reflns_used 26583
_cell_measurement_temperature 150
_cell_measurement_theta_max 26
_cell_measurement_theta_min 2
_cell_volume 4127.1(5)
_computing_cell_refinement 'DENZO/SCALEPACK (Otwinowski & Minor, 1996)'
_computing_data_collection 'Collect (Nonius, 1998)'
_computing_data_reduction 'DENZO/SCALEPACK (Otwinowski & Minor, 1996)'
_computing_molecular_graphics
;
    ORTEP (Johnson, 1976)
    PLATON (Spek, 1997)
;
_computing_publication_material 'SHELX97(Sheldrick, 1997) and local programs'
_computing_structure_refinement 'SHELX97 (Sheldrick, 1997)'
_computing_structure_solution 'Direct methods (SIR2004, Burla et al., 2005)'
_diffrn_ambient_temperature 150
_diffrn_measured_fraction_theta_max 0.7863
_diffrn_measurement_device_type Nonius_KappaCCD
_diffrn_measurement_method \w
_diffrn_radiation_monochromator 'graphite 002'
_diffrn_radiation_type MO-K\a
_diffrn_radiation_wavelength 0.71073
_diffrn_reflns_av_R_equivalents 0.146
_diffrn_reflns_limit_h_max 16
_diffrn_reflns_limit_h_min 0
_diffrn_reflns_limit_k_max 23
_diffrn_reflns_limit_k_min 0
_diffrn_reflns_limit_l_max 20
_diffrn_reflns_limit_l_min -21
_diffrn_reflns_number 26583
_diffrn_reflns_theta_max 26.17
_diffrn_reflns_theta_min 2.26
_exptl_absorpt_coefficient_mu 0.406
_exptl_absorpt_correction_T_max 0.9847
_exptl_absorpt_correction_T_min 0.9542
_exptl_absorpt_correction_type 'multi-scan (Otwinowski & Minor, 1997)'
_exptl_crystal_colour_primary colourless
_exptl_crystal_density_diffrn 1.397
_exptl_crystal_density_method 'not measured'
_exptl_crystal_description plate
_exptl_crystal_F_000 1836
_exptl_crystal_size_max 0.50
_exptl_crystal_size_mid 0.44
_exptl_crystal_size_min 0.04
_refine_diff_density_max 0.46
_refine_diff_density_min -1.17
_refine_ls_extinction_method none
_refine_ls_goodness_of_fit_ref 1.013
_refine_ls_hydrogen_treatment mixed
_refine_ls_matrix_type full
_refine_ls_number_parameters 553
_refine_ls_number_reflns 6443
_refine_ls_number_restraints 0
_refine_ls_R_factor_all 0.098
_refine_ls_R_factor_gt 0.069
_refine_ls_shift/su_max 0.009
_refine_ls_structure_factor_coef Fsqd
_refine_ls_weighting_details '1/[\s^2^(Fo^2^)+(0.1138P)^2^+0.0000P] where P=(Fo^2^+2Fc^2^)/3  '
_refine_ls_weighting_scheme calc
_refine_ls_wR_factor_gt 0.161
_refine_ls_wR_factor_ref 0.179
_reflns_number_gt 4670
_reflns_number_total 6443
_reflns_threshold_expression >2.0\s(I)
_cod_data_source_file ic7010452-file004.cif
_cod_data_source_block MNDPT
_cod_depositor_comments
;
The following automatic conversions were performed:

'_refine_ls_weighting_scheme' value 'calc ' changed to 'calc'
according to
/usr/data/users/saulius/automatic-downloads/retrospective/ACS/lib/dictionaries/cif_core.dic
dictionary named 'cif_core.dic' version 2.4.2 from 2011-04-26.

Automatic conversion script
Id: cif_fix_values 2281 2013-09-26 08:29:07Z andrius 
;
_cod_original_cell_volume 4127.0(5)
_cod_original_formula_sum 'C41 H57 Mn1 N4 O11 P1'
_cod_database_code 4339553

loop_
_symmetry_equiv_pos_as_xyz
'x, y, z'
'-x, y+1/2, -z+1/2'
'-x, -y, -z'
'x, -y-1/2, z-1/2'

loop_
_atom_site_label
_atom_site_fract_x
_atom_site_fract_y
_atom_site_fract_z
_atom_site_U_iso_or_equiv
_atom_site_adp_type
_atom_site_occupancy
_atom_site_symmetry_multiplicity
_atom_site_calc_flag
_atom_site_refinement_flags
Mn 0.42606(5) 0.00506(3) 0.25782(3) 0.0253(2) Uani 1 1 d .
P(1) -0.03861(8) 0.23029(6) -0.18395(6) 0.0278(3) Uani 1 1 d .
O(1W) 0.5222(3) 0.22733(18) -0.0438(2) 0.0450(9) Uani 1 1 d .
O(2W) 0.3362(3) -0.1932(2) 0.1402(2) 0.0448(9) Uani 1 1 d .
O(3W) 0.5235(3) 0.29295(19) 0.2021(3) 0.0506(9) Uani 1 1 d .
O(42) 0.1589(2) -0.06849(15) 0.33762(19) 0.0393(8) Uani 1 1 d .
O(43) 0.2914(2) -0.05846(14) 0.27481(16) 0.0305(7) Uani 1 1 d .
O(4W) 0.3862(4) 0.2705(2) 0.0509(2) 0.0549(10) Uani 1 1 d .
O(72) 0.6677(2) -0.09156(16) 0.44167(18) 0.0404(8) Uani 1 1 d .
O(73) 0.5241(2) -0.06711(15) 0.34360(18) 0.0393(8) Uani 1 1 d .
O(102) 0.5079(2) -0.08675(15) 0.05701(18) 0.0392(8) Uani 1 1 d .
O(103) 0.4379(2) -0.06423(14) 0.16121(16) 0.0323(7) Uani 1 1 d .
O(901) -0.0069(3) 0.0201(2) 0.2885(3) 0.0653(11) Uani 1 1 d .
N(1) 0.3063(3) 0.06868(16) 0.14908(19) 0.0261(8) Uani 1 1 d .
N(4) 0.3221(3) 0.07769(17) 0.32197(19) 0.0300(8) Uani 1 1 d .
N(7) 0.5555(3) 0.07251(16) 0.35750(19) 0.0294(8) Uani 1 1 d .
N(10) 0.5422(3) 0.06376(17) 0.18706(19) 0.0281(8) Uani 1 1 d .
C(2) 0.2694(3) 0.1308(2) 0.1868(2) 0.0296(9) Uani 1 1 d .
C(3) 0.2345(3) 0.1106(2) 0.2620(2) 0.0319(10) Uani 1 1 d .
C(5) 0.3886(3) 0.1314(2) 0.3724(3) 0.0343(10) Uani 1 1 d .
C(6) 0.4974(4) 0.1020(2) 0.4143(2) 0.0348(10) Uani 1 1 d .
C(8) 0.5993(4) 0.1285(2) 0.3153(2) 0.0341(10) Uani 1 1 d .
C(9) 0.6320(3) 0.0987(2) 0.2422(2) 0.0331(10) Uani 1 1 d .
C(11) 0.4779(3) 0.1167(2) 0.1332(2) 0.0294(9) Uani 1 1 d .
C(12) 0.3683(3) 0.0907(2) 0.0911(2) 0.0297(9) Uani 1 1 d .
C(41) 0.2764(4) 0.0287(2) 0.3706(3) 0.0374(11) Uani 1 1 d .
C(42) 0.2391(3) -0.0377(2) 0.3239(2) 0.0307(10) Uani 1 1 d .
C(71) 0.6403(4) 0.0255(2) 0.4002(3) 0.0346(10) Uani 1 1 d .
C(72) 0.6076(3) -0.0512(2) 0.3953(2) 0.0313(10) Uani 1 1 d .
C(101) 0.5788(4) 0.0095(2) 0.1387(3) 0.0353(10) Uani 1 1 d .
C(102) 0.5021(3) -0.0518(2) 0.1164(2) 0.0298(10) Uani 1 1 d .
C(110) 0.2163(3) 0.0225(2) 0.1096(2) 0.0276(9) Uani 1 1 d .
C(111) 0.1360(3) 0.0532(2) 0.0391(2) 0.0266(9) Uani 1 1 d .
C(112) 0.1438(3) 0.0424(2) -0.0392(2) 0.0310(10) Uani 1 1 d .
C(113) 0.0699(3) 0.0700(2) -0.1042(2) 0.0304(10) Uani 1 1 d .
C(114) -0.0134(3) 0.1116(2) -0.0920(2) 0.0287(9) Uani 1 1 d .
C(115) -0.0223(3) 0.1221(2) -0.0140(2) 0.0309(10) Uani 1 1 d .
C(116) 0.0496(3) 0.0929(2) 0.0499(2) 0.0316(10) Uani 1 1 d .
C(117) -0.0894(3) 0.1470(2) -0.1618(2) 0.0290(9) Uani 1 1 d .
C(121) -0.1265(3) 0.2681(2) -0.2709(2) 0.0282(9) Uani 1 1 d .
C(122) -0.1022(3) 0.3351(2) -0.2933(3) 0.0343(10) Uani 1 1 d .
C(123) -0.1631(4) 0.3641(2) -0.3625(3) 0.0386(11) Uani 1 1 d .
C(124) -0.2486(4) 0.3272(2) -0.4094(3) 0.0386(11) Uani 1 1 d .
C(125) -0.2734(4) 0.2614(2) -0.3855(3) 0.0378(11) Uani 1 1 d .
C(126) -0.2129(3) 0.2315(2) -0.3166(3) 0.0340(10) Uani 1 1 d .
C(131) 0.0891(3) 0.2166(2) -0.2047(2) 0.0306(10) Uani 1 1 d .
C(132) 0.1797(3) 0.2054(2) -0.1428(3) 0.0406(11) Uani 1 1 d .
C(133) 0.2761(4) 0.1871(2) -0.1619(4) 0.0527(14) Uani 1 1 d .
C(134) 0.2811(4) 0.1813(3) -0.2403(4) 0.0539(14) Uani 1 1 d .
C(135) 0.1928(4) 0.1916(3) -0.3013(3) 0.0507(13) Uani 1 1 d .
C(136) 0.0946(4) 0.2093(2) -0.2848(3) 0.0386(11) Uani 1 1 d .
C(141) -0.0292(3) 0.2890(2) -0.1009(2) 0.0292(9) Uani 1 1 d .
C(142) -0.1179(3) 0.2925(2) -0.0670(3) 0.0341(10) Uani 1 1 d .
C(143) -0.1169(4) 0.3386(2) -0.0050(3) 0.0411(11) Uani 1 1 d .
C(144) -0.0302(4) 0.3800(3) 0.0237(3) 0.0524(13) Uani 1 1 d .
C(145) 0.0588(4) 0.3773(3) -0.0093(3) 0.0539(14) Uani 1 1 d .
C(146) 0.0579(4) 0.3318(2) -0.0729(3) 0.0409(11) Uani 1 1 d .
C(901) -0.0914(5) 0.0124(3) 0.3224(5) 0.086(2) Uani 1 1 d .
H(2A) 0.2089 0.1528 0.1483 0.036 Uiso 1 1 calc R
H(2B) 0.3281 0.1652 0.2006 0.036 Uiso 1 1 calc R
H(3A) 0.2098 0.1527 0.2855 0.038 Uiso 1 1 calc R
H(3B) 0.1737 0.0777 0.2477 0.038 Uiso 1 1 calc R
H(5A) 0.3516 0.1484 0.4130 0.041 Uiso 1 1 calc R
H(5B) 0.3984 0.1715 0.3386 0.041 Uiso 1 1 calc R
H(6A) 0.5411 0.1396 0.4456 0.042 Uiso 1 1 calc R
H(6B) 0.4876 0.0652 0.4522 0.042 Uiso 1 1 calc R
H(8A) 0.6621 0.1499 0.3521 0.041 Uiso 1 1 calc R
H(8B) 0.5447 0.1653 0.2980 0.041 Uiso 1 1 calc R
H(9A) 0.6588 0.1369 0.2136 0.040 Uiso 1 1 calc R
H(9B) 0.6909 0.0649 0.2603 0.040 Uiso 1 1 calc R
H(10A) 0.6489 -0.0083 0.1690 0.042 Uiso 1 1 calc R
H(10B) 0.5894 0.0312 0.0889 0.042 Uiso 1 1 calc R
H(112) 0.2015 0.0154 -0.0485 0.037 Uiso 1 1 calc R
H(113) 0.0762 0.0604 -0.1571 0.037 Uiso 1 1 calc R
H(115) -0.0790 0.1499 -0.0045 0.037 Uiso 1 1 calc R
H(116) 0.0403 0.0998 0.1025 0.038 Uiso 1 1 calc R
H(11A) 0.5168 0.1308 0.0926 0.035 Uiso 1 1 calc R
H(11B) 0.4701 0.1586 0.1650 0.035 Uiso 1 1 calc R
H(11C) 0.1777 0.0080 0.1503 0.033 Uiso 1 1 calc R
H(11D) 0.2467 -0.0201 0.0912 0.033 Uiso 1 1 calc R
H(11E) -0.1595 0.1537 -0.1488 0.035 Uiso 1 1 calc R
H(11F) -0.1003 0.1167 -0.2097 0.035 Uiso 1 1 calc R
H(122) -0.0442 0.3603 -0.2610 0.041 Uiso 1 1 calc R
H(123) -0.1467 0.4095 -0.3784 0.046 Uiso 1 1 calc R
H(124) -0.2899 0.3471 -0.4575 0.046 Uiso 1 1 calc R
H(125) -0.3326 0.2367 -0.4170 0.045 Uiso 1 1 calc R
H(126) -0.2301 0.1864 -0.3005 0.041 Uiso 1 1 calc R
H(12A) 0.3292 0.1281 0.0566 0.036 Uiso 1 1 calc R
H(12B) 0.3757 0.0507 0.0564 0.036 Uiso 1 1 calc R
H(132) 0.1761 0.2101 -0.0885 0.049 Uiso 1 1 calc R
H(133) 0.3381 0.1788 -0.1203 0.063 Uiso 1 1 calc R
H(134) 0.3472 0.1699 -0.2524 0.065 Uiso 1 1 calc R
H(135) 0.1978 0.1868 -0.3553 0.061 Uiso 1 1 calc R
H(136) 0.0329 0.2163 -0.3271 0.046 Uiso 1 1 calc R
H(142) -0.1782 0.2634 -0.0866 0.041 Uiso 1 1 calc R
H(143) -0.1771 0.3414 0.0178 0.049 Uiso 1 1 calc R
H(144) -0.0303 0.4111 0.0668 0.063 Uiso 1 1 calc R
H(145) 0.1191 0.4061 0.0111 0.065 Uiso 1 1 calc R
H(146) 0.1171 0.3302 -0.0968 0.049 Uiso 1 1 calc R
H(1W1) 0.510(5) 0.188(3) -0.053(4) 0.07(2) Uiso 1 1 d .
H(1W2) 0.5373 0.2436 0.0217 0.150 Uiso 1 1 d .
H(2W1) 0.357(5) -0.149(3) 0.150(4) 0.08(2) Uiso 1 1 d .
H(2W2) 0.362(7) -0.213(5) 0.109(5) 0.13(3) Uiso 1 1 d .
H(3W1) 0.560(5) 0.295(4) 0.245(4) 0.08(2) Uiso 1 1 d .
H(3W2) 0.524(5) 0.342(4) 0.183(4) 0.09(2) Uiso 1 1 d .
H(41A) 0.2152 0.0509 0.3864 0.045 Uiso 1 1 calc R
H(41B) 0.3308 0.0170 0.4200 0.045 Uiso 1 1 calc R
H(4W1) 0.426(4) 0.269(2) 0.095(3) 0.031(14) Uiso 1 1 d .
H(4W2) 0.366(4) 0.314(3) 0.050(3) 0.057(17) Uiso 1 1 d .
H(71A) 0.6613 0.0395 0.4572 0.041 Uiso 1 1 calc R
H(71B) 0.7036 0.0309 0.3776 0.041 Uiso 1 1 calc R
H(901) 0.0376 -0.0118 0.3046 0.098 Uiso 1 1 calc R
H(90A) -0.0652 0.0037 0.3799 0.129 Uiso 1 1 calc R
H(90B) -0.1353 -0.0270 0.2974 0.129 Uiso 1 1 calc R
H(90C) -0.1345 0.0551 0.3143 0.129 Uiso 1 1 calc R

loop_
_atom_site_aniso_label
_atom_site_aniso_U_11
_atom_site_aniso_U_22
_atom_site_aniso_U_33
_atom_site_aniso_U_12
_atom_site_aniso_U_13
_atom_site_aniso_U_23
Mn 0.0279(4) 0.0227(3) 0.0256(4) -0.0011(3) 0.0074(3) 0.0001(3)
P(1) 0.0269(6) 0.0277(6) 0.0280(6) -0.0020(5) 0.0049(5) 0.0025(4)
O(1W) 0.052(2) 0.0317(19) 0.048(2) -0.0015(17) 0.0041(16) -0.0015(16)
O(2W) 0.042(2) 0.038(2) 0.056(2) -0.0086(16) 0.0145(17) -0.0078(18)
O(3W) 0.060(2) 0.032(2) 0.056(3) 0.0016(18) 0.006(2) -0.0029(18)
O(42) 0.0403(19) 0.0339(17) 0.0504(19) -0.0072(14) 0.0242(15) -0.0007(15)
O(43) 0.0340(16) 0.0272(15) 0.0322(16) -0.0022(13) 0.0115(13) -0.0024(13)
O(4W) 0.084(3) 0.036(2) 0.043(2) 0.007(2) 0.011(2) -0.0036(17)
O(72) 0.0397(19) 0.0344(17) 0.0411(18) 0.0003(15) -0.0019(15) 0.0045(14)
O(73) 0.0336(17) 0.0312(17) 0.0448(18) -0.0020(14) -0.0068(15) 0.0022(14)
O(102) 0.054(2) 0.0316(16) 0.0384(18) -0.0013(15) 0.0232(15) -0.0071(14)
O(103) 0.0381(17) 0.0279(15) 0.0341(16) -0.0012(13) 0.0149(14) -0.0017(13)
O(901) 0.055(3) 0.068(3) 0.077(3) 0.018(2) 0.023(2) 0.013(2)
N(1) 0.0293(19) 0.0231(17) 0.0278(18) -0.0015(15) 0.0104(15) 0.0001(14)
N(4) 0.038(2) 0.0268(18) 0.0262(18) -0.0026(16) 0.0093(15) -0.0030(15)
N(7) 0.037(2) 0.0240(18) 0.0266(18) -0.0026(16) 0.0064(15) 0.0017(15)
N(10) 0.0266(19) 0.0287(19) 0.0293(18) 0.0004(15) 0.0071(15) -0.0003(15)
C(2) 0.032(2) 0.024(2) 0.033(2) 0.0020(18) 0.0076(18) -0.0012(18)
C(3) 0.036(2) 0.027(2) 0.035(2) 0.0011(19) 0.0146(19) -0.0051(19)
C(5) 0.044(3) 0.029(2) 0.032(2) -0.006(2) 0.012(2) -0.0089(19)
C(6) 0.048(3) 0.028(2) 0.029(2) -0.008(2) 0.011(2) -0.0044(18)
C(8) 0.040(3) 0.030(2) 0.030(2) -0.012(2) 0.0028(19) 0.0031(19)
C(9) 0.031(2) 0.033(2) 0.034(2) -0.0058(19) 0.0056(19) 0.0033(19)
C(11) 0.034(2) 0.025(2) 0.029(2) -0.0016(19) 0.0084(18) 0.0017(18)
C(12) 0.034(2) 0.030(2) 0.027(2) -0.0004(19) 0.0131(18) 0.0051(18)
C(41) 0.050(3) 0.034(2) 0.034(2) -0.007(2) 0.021(2) -0.002(2)
C(42) 0.037(3) 0.026(2) 0.029(2) 0.002(2) 0.007(2) 0.0003(18)
C(71) 0.033(2) 0.033(2) 0.034(2) -0.007(2) 0.0009(19) 0.0038(19)
C(72) 0.032(2) 0.034(2) 0.029(2) 0.002(2) 0.008(2) 0.0009(19)
C(101) 0.035(3) 0.034(2) 0.041(3) 0.001(2) 0.017(2) -0.001(2)
C(102) 0.033(2) 0.024(2) 0.031(2) 0.0037(18) 0.0056(19) 0.0027(19)
C(110) 0.029(2) 0.025(2) 0.029(2) -0.0033(18) 0.0064(18) -0.0008(17)
C(111) 0.025(2) 0.026(2) 0.029(2) -0.0038(17) 0.0061(17) 0.0011(17)
C(112) 0.034(2) 0.025(2) 0.034(2) -0.0046(19) 0.0073(19) -0.0050(18)
C(113) 0.034(2) 0.030(2) 0.027(2) -0.0026(19) 0.0055(18) -0.0036(18)
C(114) 0.026(2) 0.027(2) 0.031(2) -0.0071(18) 0.0040(18) 0.0042(18)
C(115) 0.029(2) 0.032(2) 0.033(2) 0.0006(19) 0.0111(19) -0.0007(19)
C(116) 0.034(2) 0.037(2) 0.026(2) 0.000(2) 0.0099(19) 0.0018(18)
C(117) 0.025(2) 0.030(2) 0.030(2) -0.0016(18) 0.0013(17) 0.0010(18)
C(121) 0.028(2) 0.030(2) 0.028(2) 0.0023(19) 0.0093(18) 0.0031(18)
C(122) 0.031(2) 0.033(2) 0.039(3) 0.003(2) 0.008(2) 0.003(2)
C(123) 0.037(3) 0.039(3) 0.046(3) 0.008(2) 0.021(2) 0.014(2)
C(124) 0.033(3) 0.052(3) 0.031(2) 0.016(2) 0.009(2) 0.007(2)
C(125) 0.038(3) 0.040(3) 0.032(2) 0.005(2) 0.002(2) -0.003(2)
C(126) 0.033(2) 0.030(2) 0.040(3) 0.003(2) 0.012(2) 0.000(2)
C(131) 0.027(2) 0.025(2) 0.038(2) -0.0052(18) 0.0051(19) 0.0056(19)
C(132) 0.031(3) 0.036(3) 0.053(3) -0.006(2) 0.006(2) 0.008(2)
C(133) 0.024(3) 0.042(3) 0.087(4) 0.003(2) 0.004(3) 0.013(3)
C(134) 0.038(3) 0.043(3) 0.087(4) 0.000(2) 0.026(3) 0.003(3)
C(135) 0.052(3) 0.044(3) 0.066(4) -0.001(2) 0.034(3) -0.005(3)
C(136) 0.039(3) 0.036(3) 0.042(3) 0.003(2) 0.013(2) 0.001(2)
C(141) 0.029(2) 0.032(2) 0.026(2) 0.0005(19) 0.0043(18) 0.0048(18)
C(142) 0.029(2) 0.036(2) 0.037(2) 0.001(2) 0.0083(19) 0.000(2)
C(143) 0.041(3) 0.045(3) 0.039(3) -0.004(2) 0.013(2) 0.000(2)
C(144) 0.064(4) 0.060(3) 0.038(3) -0.004(3) 0.020(3) -0.011(3)
C(145) 0.052(3) 0.063(3) 0.050(3) -0.023(3) 0.020(3) -0.021(3)
C(146) 0.040(3) 0.044(3) 0.040(3) -0.015(2) 0.013(2) -0.005(2)
C(901) 0.048(4) 0.073(4) 0.135(7) 0.013(3) 0.019(4) 0.033(4)

loop_
_atom_type_symbol
_atom_type_radius_bond
Mn 1.17
P 1.06
O 0.73
N 0.75
C 0.77
H 0.32

loop_
_geom_angle_atom_site_label_1
_geom_angle_atom_site_label_2
_geom_angle_atom_site_label_3
_geom_angle
O103 Mn O73 89.64(11)
O103 Mn O43 87.98(10)
O73 Mn O43 84.66(11)
O103 Mn N4 150.19(11)
O73 Mn N4 110.85(12)
O43 Mn N4 73.29(11)
O103 Mn N10 74.55(11)
O73 Mn N10 107.81(12)
O43 Mn N10 158.14(11)
N4 Mn N10 116.45(12)
O103 Mn N1 82.34(11)
O73 Mn N1 170.65(11)
O43 Mn N1 90.23(11)
N4 Mn N1 74.94(11)
N10 Mn N1 74.75(11)
O103 Mn N7 134.40(11)
O73 Mn N7 71.13(11)
O43 Mn N7 128.75(11)
N4 Mn N7 74.43(11)
N10 Mn N7 72.98(11)
N1 Mn N7 118.03(11)
C131 P1 C121 108.70(19)
C131 P1 C141 111.1(2)
C121 P1 C141 108.52(19)
C131 P1 C117 108.15(19)
C121 P1 C117 110.15(19)
C141 P1 C117 110.19(19)
H1W1 O1W H1W2 116(5)
H2W1 O2W H2W2 115(7)
H3W1 O3W H3W2 103(6)
C42 O43 Mn 118.6(3)
H4W1 O4W H4W2 100(5)
C72 O73 Mn 125.5(3)
C102 O103 Mn 121.5(3)
C901 O901 H901 109.50
C12 N1 C110 110.5(3)
C12 N1 C2 110.3(3)
C110 N1 C2 112.3(3)
C12 N1 Mn 108.3(2)
C110 N1 Mn 109.4(2)
C2 N1 Mn 105.9(2)
C41 N4 C3 109.0(3)
C41 N4 C5 111.5(3)
C3 N4 C5 110.5(3)
C41 N4 Mn 103.7(2)
C3 N4 Mn 110.4(2)
C5 N4 Mn 111.6(2)
C71 N7 C6 109.8(3)
C71 N7 C8 111.4(3)
C6 N7 C8 111.0(3)
C71 N7 Mn 109.0(2)
C6 N7 Mn 107.2(2)
C8 N7 Mn 108.3(2)
C9 N10 C101 112.1(3)
C9 N10 C11 109.0(3)
C101 N10 C11 109.6(3)
C9 N10 Mn 111.9(2)
C101 N10 Mn 106.0(2)
C11 N10 Mn 108.2(2)
N1 C2 C3 111.0(3)
N1 C2 H2A 109.40
C3 C2 H2A 109.40
N1 C2 H2B 109.40
C3 C2 H2B 109.40
H2A C2 H2B 108.00
N4 C3 C2 111.8(3)
N4 C3 H3A 109.30
C2 C3 H3A 109.30
N4 C3 H3B 109.30
C2 C3 H3B 109.30
H3A C3 H3B 107.90
N4 C5 C6 110.9(3)
N4 C5 H5A 109.50
C6 C5 H5A 109.50
N4 C5 H5B 109.50
C6 C5 H5B 109.50
H5A C5 H5B 108.00
N7 C6 C5 112.6(3)
N7 C6 H6A 109.10
C5 C6 H6A 109.10
N7 C6 H6B 109.10
C5 C6 H6B 109.10
H6A C6 H6B 107.80
N7 C8 C9 110.1(3)
N7 C8 H8A 109.60
C9 C8 H8A 109.60
N7 C8 H8B 109.60
C9 C8 H8B 109.60
H8A C8 H8B 108.20
N10 C9 C8 111.8(3)
N10 C9 H9A 109.30
C8 C9 H9A 109.30
N10 C9 H9B 109.30
C8 C9 H9B 109.30
H9A C9 H9B 107.90
N10 C11 C12 113.0(3)
N10 C11 H11A 109.00
C12 C11 H11A 109.00
N10 C11 H11B 109.00
C12 C11 H11B 109.00
H11A C11 H11B 107.80
N1 C12 C11 111.4(3)
N1 C12 H12A 109.30
C11 C12 H12A 109.30
N1 C12 H12B 109.30
C11 C12 H12B 109.30
H12A C12 H12B 108.00
N4 C41 C42 110.6(3)
N4 C41 H41A 109.50
C42 C41 H41A 109.50
N4 C41 H41B 109.50
C42 C41 H41B 109.50
H41A C41 H41B 108.10
O42 C42 O43 124.7(4)
O42 C42 C41 117.5(4)
O43 C42 C41 117.8(4)
N7 C71 C72 113.6(3)
N7 C71 H71A 108.80
C72 C71 H71A 108.80
N7 C71 H71B 108.80
C72 C71 H71B 108.80
H71A C71 H71B 107.70
O72 C72 O73 126.9(4)
O72 C72 C71 116.3(4)
O73 C72 C71 116.8(4)
N10 C101 C102 114.1(3)
N10 C101 H10A 108.70
C102 C101 H10A 108.70
N10 C101 H10B 108.70
C102 C101 H10B 108.70
H10A C101 H10B 107.60
O102 C102 O103 124.7(4)
O102 C102 C101 117.5(4)
O103 C102 C101 117.8(4)
N1 C110 C111 116.3(3)
N1 C110 H11C 108.20
C111 C110 H11C 108.20
N1 C110 H11D 108.20
C111 C110 H11D 108.20
H11C C110 H11D 107.40
C112 C111 C116 117.1(4)
C112 C111 C110 121.6(4)
C116 C111 C110 121.3(4)
C113 C112 C111 121.9(4)
C113 C112 H112 119.10
C111 C112 H112 119.10
C112 C113 C114 120.2(4)
C112 C113 H113 119.90
C114 C113 H113 119.90
C115 C114 C113 118.2(4)
C115 C114 C117 120.8(4)
C113 C114 C117 120.9(4)
C116 C115 C114 121.1(4)
C116 C115 H115 119.40
C114 C115 H115 119.40
C115 C116 C111 121.5(4)
C115 C116 H116 119.30
C111 C116 H116 119.30
C114 C117 P1 111.5(3)
C114 C117 H11E 109.30
P1 C117 H11E 109.30
C114 C117 H11F 109.30
P1 C117 H11F 109.30
H11E C117 H11F 108.00
C126 C121 C122 120.7(4)
C126 C121 P1 121.8(3)
C122 C121 P1 117.4(3)
C123 C122 C121 119.4(4)
C123 C122 H122 120.30
C121 C122 H122 120.30
C122 C123 C124 120.2(4)
C122 C123 H123 119.90
C124 C123 H123 119.90
C125 C124 C123 119.8(4)
C125 C124 H124 120.10
C123 C124 H124 120.10
C126 C125 C124 120.7(4)
C126 C125 H125 119.70
C124 C125 H125 119.70
C125 C126 C121 119.2(4)
C125 C126 H126 120.40
C121 C126 H126 120.40
C132 C131 C136 120.3(4)
C132 C131 P1 120.9(3)
C136 C131 P1 118.4(3)
C131 C132 C133 119.1(5)
C131 C132 H132 120.50
C133 C132 H132 120.50
C134 C133 C132 120.2(5)
C134 C133 H133 119.90
C132 C133 H133 119.90
C135 C134 C133 121.3(5)
C135 C134 H134 119.40
C133 C134 H134 119.40
C134 C135 C136 120.3(5)
C134 C135 H135 119.80
C136 C135 H135 119.80
C131 C136 C135 118.9(4)
C131 C136 H136 120.60
C135 C136 H136 120.60
C146 C141 C142 120.1(4)
C146 C141 P1 122.9(3)
C142 C141 P1 116.9(3)
C143 C142 C141 119.5(4)
C143 C142 H142 120.20
C141 C142 H142 120.20
C144 C143 C142 120.5(5)
C144 C143 H143 119.80
C142 C143 H143 119.80
C143 C144 C145 120.8(5)
C143 C144 H144 119.60
C145 C144 H144 119.60
C146 C145 C144 119.1(5)
C146 C145 H145 120.40
C144 C145 H145 120.40
C141 C146 C145 119.9(4)
C141 C146 H146 120.00
C145 C146 H146 120.00
O901 C901 H90A 109.50
O901 C901 H90B 109.50
H90A C901 H90B 109.50
O901 C901 H90C 109.50
H90A C901 H90C 109.50
H90B C901 H90C 109.50

loop_
_geom_bond_atom_site_label_1
_geom_bond_atom_site_label_2
_geom_bond_distance
Mn O103 2.161(3)
Mn O73 2.190(3)
Mn O43 2.196(3)
Mn N4 2.379(3)
Mn N10 2.421(3)
Mn N1 2.447(3)
Mn N7 2.455(3)
P1 C131 1.786(4)
P1 C121 1.798(4)
P1 C141 1.800(4)
P1 C117 1.801(4)
O1W H1W1 0.77(6)
O1W H1W2 1.140(3)
O2W H2W1 0.90(6)
O2W H2W2 0.80(8)
O3W H3W1 0.78(6)
O3W H3W2 1.00(7)
O42 C42 1.262(5)
O43 C42 1.264(5)
O4W H4W1 0.81(4)
O4W H4W2 0.87(6)
O72 C72 1.241(5)
O73 C72 1.259(5)
O102 C102 1.239(5)
O103 C102 1.281(5)
O901 C901 1.361(8)
O901 H901 0.8400
N1 C12 1.481(5)
N1 C110 1.488(5)
N1 C2 1.487(5)
N4 C41 1.473(5)
N4 C3 1.476(5)
N4 C5 1.481(5)
N7 C71 1.471(5)
N7 C6 1.477(5)
N7 C8 1.482(5)
N10 C9 1.471(5)
N10 C101 1.478(5)
N10 C11 1.486(5)
C2 C3 1.517(6)
C2 H2A 0.9900
C2 H2B 0.9900
C3 H3A 0.9900
C3 H3B 0.9900
C5 C6 1.523(6)
C5 H5A 0.9900
C5 H5B 0.9900
C6 H6A 0.9900
C6 H6B 0.9900
C8 C9 1.528(6)
C8 H8A 0.9900
C8 H8B 0.9900
C9 H9A 0.9900
C9 H9B 0.9900
C11 C12 1.510(6)
C11 H11A 0.9900
C11 H11B 0.9900
C12 H12A 0.9900
C12 H12B 0.9900
C41 C42 1.520(6)
C41 H41A 0.9900
C41 H41B 0.9900
C71 C72 1.526(6)
C71 H71A 0.9900
C71 H71B 0.9900
C101 C102 1.525(6)
C101 H10A 0.9900
C101 H10B 0.9900
C110 C111 1.512(5)
C110 H11C 0.9900
C110 H11D 0.9900
C111 C112 1.389(6)
C111 C116 1.397(6)
C112 C113 1.388(6)
C112 H112 0.9500
C113 C114 1.394(6)
C113 H113 0.9500
C114 C115 1.389(6)
C114 C117 1.516(5)
C115 C116 1.375(6)
C115 H115 0.9500
C116 H116 0.9500
C117 H11E 0.9900
C117 H11F 0.9900
C121 C126 1.389(6)
C121 C122 1.398(6)
C122 C123 1.378(6)
C122 H122 0.9500
C123 C124 1.392(7)
C123 H123 0.9500
C124 C125 1.388(6)
C124 H124 0.9500
C125 C126 1.378(6)
C125 H125 0.9500
C126 H126 0.9500
C131 C132 1.395(6)
C131 C136 1.403(6)
C132 C133 1.404(7)
C132 H132 0.9500
C133 C134 1.369(8)
C133 H133 0.9500
C134 C135 1.366(8)
C134 H134 0.9500
C135 C136 1.403(7)
C135 H135 0.9500
C136 H136 0.9500
C141 C146 1.381(6)
C141 C142 1.403(6)
C142 C143 1.383(6)
C142 H142 0.9500
C143 C144 1.364(7)
C143 H143 0.9500
C144 C145 1.398(7)
C144 H144 0.9500
C145 C146 1.397(7)
C145 H145 0.9500
C146 H146 0.9500
C901 H90A 0.9800
C901 H90B 0.9800
C901 H90C 0.9800

loop_
_geom_hbond_atom_site_label_D
_geom_hbond_atom_site_label_H
_geom_hbond_atom_site_label_A
_geom_hbond_distance_DH
_geom_hbond_distance_HA
_geom_hbond_distance_DA
_geom_hbond_angle_DHA
_geom_hbond_site_symmetry_A
O(1W) H(1W1) O(102) 0.78(6) 1.95(6) 2.725(7) 170(6) 3_655
O(1W) H(1W2) O(4W) 1.140(3) 2.186(5) 2.789(8) 109.92(15) .
O(2W) H(2W1) O(103) 0.89(6) 1.92(6) 2.782(5) 163(7) .
O(2W) H(2W2) O(1W) 0.79(10) 2.09(10) 2.821(8) 154(9) 3_655
O(3W) H(3W1) O(2W) 0.78(6) 2.12(6) 2.889(6) 176(8) 2_655
O(3W) H(3W2) O(73) 1.00(8) 1.87(7) 2.822(8) 159(6) 2_655
O(4W) H(4W1) O(3W) 0.81(5) 2.02(5) 2.806(8) 165(4) .
O(4W) H(4W2) O(72) 0.87(6) 1.88(6) 2.746(7) 174(4) 2_655
O(901) H(901) O(42) 0.839(4) 1.877(3) 2.702(6) 167.5(3) .

loop_
_geom_torsion_atom_site_label_1
_geom_torsion_atom_site_label_2
_geom_torsion_atom_site_label_3
_geom_torsion_atom_site_label_4
_geom_torsion
O(103) Mn O(43) C(42) -173.1(3)
O(73) Mn O(43) C(42) 97.1(3)
N(4) Mn O(43) C(42) -16.5(3)
N(10) Mn O(43) C(42) -136.6(3)
N(1) Mn O(43) C(42) -90.7(3)
N(7) Mn O(43) C(42) 36.6(3)
O(103) Mn O(73) C(72) 127.0(3)
O(43) Mn O(73) C(72) -145.0(3)
N(4) Mn O(73) C(72) -75.1(4)
N(10) Mn O(73) C(72) 53.4(4)
N(1) Mn O(73) C(72) 157.9(6)
N(7) Mn O(73) C(72) -10.8(3)
O(73) Mn O(103) C(102) -101.8(3)
O(43) Mn O(103) C(102) 173.5(3)
N(4) Mn O(103) C(102) 123.3(3)
N(10) Mn O(103) C(102) 6.8(3)
N(1) Mn O(103) C(102) 83.0(3)
N(7) Mn O(103) C(102) -39.2(3)
O(103) Mn N(1) C(12) -61.5(2)
O(73) Mn N(1) C(12) -92.6(8)
O(43) Mn N(1) C(12) -149.4(2)
N(4) Mn N(1) C(12) 138.0(3)
N(10) Mn N(1) C(12) 14.5(2)
N(7) Mn N(1) C(12) 75.3(3)
O(103) Mn N(1) C(110) 59.0(2)
O(73) Mn N(1) C(110) 27.8(8)
O(43) Mn N(1) C(110) -29.0(2)
N(4) Mn N(1) C(110) -101.6(3)
N(10) Mn N(1) C(110) 135.0(3)
N(7) Mn N(1) C(110) -164.3(2)
O(103) Mn N(1) C(2) -179.7(2)
O(73) Mn N(1) C(2) 149.1(7)
O(43) Mn N(1) C(2) 92.3(2)
N(4) Mn N(1) C(2) 19.7(2)
N(10) Mn N(1) C(2) -103.7(2)
N(7) Mn N(1) C(2) -43.0(3)
O(103) Mn N(4) C(41) 84.2(3)
O(73) Mn N(4) C(41) -46.5(3)
O(43) Mn N(4) C(41) 30.9(2)
N(10) Mn N(4) C(41) -170.2(2)
N(1) Mn N(4) C(41) 125.8(3)
N(7) Mn N(4) C(41) -108.7(3)
O(103) Mn N(4) C(3) -32.4(4)
O(73) Mn N(4) C(3) -163.1(2)
O(43) Mn N(4) C(3) -85.7(3)
N(10) Mn N(4) C(3) 73.2(3)
N(1) Mn N(4) C(3) 9.2(2)
N(7) Mn N(4) C(3) 134.7(3)
O(103) Mn N(4) C(5) -155.8(2)
O(73) Mn N(4) C(5) 73.6(3)
O(43) Mn N(4) C(5) 151.0(3)
N(10) Mn N(4) C(5) -50.1(3)
N(1) Mn N(4) C(5) -114.1(3)
N(7) Mn N(4) C(5) 11.3(2)
O(103) Mn N(7) C(71) -53.6(3)
O(73) Mn N(7) C(71) 16.3(3)
O(43) Mn N(7) C(71) 82.7(3)
N(4) Mn N(7) C(71) 135.4(3)
N(10) Mn N(7) C(71) -100.0(3)
N(1) Mn N(7) C(71) -161.6(2)
O(103) Mn N(7) C(6) -172.3(2)
O(73) Mn N(7) C(6) -102.4(3)
O(43) Mn N(7) C(6) -36.1(3)
N(4) Mn N(7) C(6) 16.6(2)
N(10) Mn N(7) C(6) 141.3(3)
N(1) Mn N(7) C(6) 79.6(3)
O(103) Mn N(7) C(8) 67.8(3)
O(73) Mn N(7) C(8) 137.7(3)
O(43) Mn N(7) C(8) -156.0(2)
N(4) Mn N(7) C(8) -103.3(3)
N(10) Mn N(7) C(8) 21.4(3)
N(1) Mn N(7) C(8) -40.3(3)
O(103) Mn N(10) C(9) -140.1(3)
O(73) Mn N(10) C(9) -55.6(3)
O(43) Mn N(10) C(9) -178.1(3)
N(4) Mn N(10) C(9) 69.7(3)
N(1) Mn N(10) C(9) 133.8(3)
N(7) Mn N(10) C(9) 7.4(3)
O(103) Mn N(10) C(101) -17.7(2)
O(73) Mn N(10) C(101) 66.8(3)
O(43) Mn N(10) C(101) -55.7(4)
N(4) Mn N(10) C(101) -167.9(2)
N(1) Mn N(10) C(101) -103.8(3)
N(7) Mn N(10) C(101) 129.9(3)
O(103) Mn N(10) C(11) 99.8(2)
O(73) Mn N(10) C(11) -175.7(2)
O(43) Mn N(10) C(11) 61.7(4)
N(4) Mn N(10) C(11) -50.5(3)
N(1) Mn N(10) C(11) 13.7(2)
N(7) Mn N(10) C(11) -112.7(2)
C(12) N(1) C(2) C(3) -163.6(3)
C(110) N(1) C(2) C(3) 72.7(4)
Mn N(1) C(2) C(3) -46.7(4)
C(41) N(4) C(3) C(2) -150.9(3)
C(5) N(4) C(3) C(2) 86.2(4)
Mn N(4) C(3) C(2) -37.7(4)
N(1) C(2) C(3) N(4) 59.4(4)
C(41) N(4) C(5) C(6) 77.6(4)
C(3) N(4) C(5) C(6) -161.0(3)
Mn N(4) C(5) C(6) -37.8(4)
C(71) N(7) C(6) C(5) -161.4(3)
C(8) N(7) C(6) C(5) 75.1(4)
Mn N(7) C(6) C(5) -43.1(4)
N(4) C(5) C(6) N(7) 56.4(5)
C(71) N(7) C(8) C(9) 72.5(4)
C(6) N(7) C(8) C(9) -164.8(3)
Mn N(7) C(8) C(9) -47.3(4)
C(101) N(10) C(9) C(8) -154.2(3)
C(11) N(10) C(9) C(8) 84.3(4)
Mn N(10) C(9) C(8) -35.3(4)
N(7) C(8) C(9) N(10) 57.0(5)
C(9) N(10) C(11) C(12) -163.5(3)
C(101) N(10) C(11) C(12) 73.5(4)
Mn N(10) C(11) C(12) -41.5(4)
C(110) N(1) C(12) C(11) -161.2(3)
C(2) N(1) C(12) C(11) 74.0(4)
Mn N(1) C(12) C(11) -41.4(4)
N(10) C(11) C(12) N(1) 58.6(4)
C(3) N(4) C(41) C(42) 75.6(4)
C(5) N(4) C(41) C(42) -162.1(4)
Mn N(4) C(41) C(42) -41.9(4)
Mn O(43) C(42) O(42) 178.3(3)
Mn O(43) C(42) C(41) -2.6(5)
N(4) C(41) C(42) O(42) -147.6(4)
N(4) C(41) C(42) O(43) 33.3(5)
C(6) N(7) C(71) C(72) 96.2(4)
C(8) N(7) C(71) C(72) -140.4(4)
Mn N(7) C(71) C(72) -21.0(4)
Mn O(73) C(72) O(72) -175.8(3)
Mn O(73) C(72) C(71) 2.4(5)
N(7) C(71) C(72) O(72) -167.3(4)
N(7) C(71) C(72) O(73) 14.4(5)
C(9) N(10) C(101) C(102) 148.7(4)
C(11) N(10) C(101) C(102) -90.1(4)
Mn N(10) C(101) C(102) 26.3(4)
Mn O(103) C(102) O(102) -175.2(3)
Mn O(103) C(102) C(101) 6.4(5)
N(10) C(101) C(102) O(102) 157.3(4)
N(10) C(101) C(102) O(103) -24.1(5)
C(12) N(1) C(110) C(111) -59.3(4)
C(2) N(1) C(110) C(111) 64.3(4)
Mn N(1) C(110) C(111) -178.3(3)
N(1) C(110) C(111) C(112) 95.2(5)
N(1) C(110) C(111) C(116) -85.8(5)
C(116) C(111) C(112) C(113) 0.4(6)
C(110) C(111) C(112) C(113) 179.4(4)
C(111) C(112) C(113) C(114) 2.0(6)
C(112) C(113) C(114) C(115) -2.5(6)
C(112) C(113) C(114) C(117) 174.8(4)
C(113) C(114) C(115) C(116) 0.6(6)
C(117) C(114) C(115) C(116) -176.8(4)
C(114) C(115) C(116) C(111) 1.9(6)
C(112) C(111) C(116) C(115) -2.4(6)
C(110) C(111) C(116) C(115) 178.6(4)
C(115) C(114) C(117) P(1) 90.4(4)
C(113) C(114) C(117) P(1) -86.8(4)
C(131) P(1) C(117) C(114) 57.6(3)
C(121) P(1) C(117) C(114) 176.3(3)
C(141) P(1) C(117) C(114) -64.0(3)
C(131) P(1) C(121) C(126) 111.6(4)
C(141) P(1) C(121) C(126) -127.4(3)
C(117) P(1) C(121) C(126) -6.7(4)
C(131) P(1) C(121) C(122) -65.7(4)
C(141) P(1) C(121) C(122) 55.3(4)
C(117) P(1) C(121) C(122) 176.0(3)
C(126) C(121) C(122) C(123) -1.7(6)
P(1) C(121) C(122) C(123) 175.6(3)
C(121) C(122) C(123) C(124) 0.5(6)
C(122) C(123) C(124) C(125) 1.0(6)
C(123) C(124) C(125) C(126) -1.3(7)
C(124) C(125) C(126) C(121) 0.1(6)
C(122) C(121) C(126) C(125) 1.4(6)
P(1) C(121) C(126) C(125) -175.8(3)
C(121) P(1) C(131) C(132) 163.0(3)
C(141) P(1) C(131) C(132) 43.7(4)
C(117) P(1) C(131) C(132) -77.4(4)
C(121) P(1) C(131) C(136) -24.3(4)
C(141) P(1) C(131) C(136) -143.6(3)
C(117) P(1) C(131) C(136) 95.3(4)
C(136) C(131) C(132) C(133) 0.4(6)
P(1) C(131) C(132) C(133) 172.9(3)
C(131) C(132) C(133) C(134) 0.8(7)
C(132) C(133) C(134) C(135) -1.4(8)
C(133) C(134) C(135) C(136) 0.8(8)
C(132) C(131) C(136) C(135) -0.9(6)
P(1) C(131) C(136) C(135) -173.6(3)
C(134) C(135) C(136) C(131) 0.4(7)
C(131) P(1) C(141) C(146) 16.7(4)
C(121) P(1) C(141) C(146) -102.8(4)
C(117) P(1) C(141) C(146) 136.6(4)
C(131) P(1) C(141) C(142) -166.5(3)
C(121) P(1) C(141) C(142) 74.1(4)
C(117) P(1) C(141) C(142) -46.6(4)
C(146) C(141) C(142) C(143) -0.7(6)
P(1) C(141) C(142) C(143) -177.6(3)
C(141) C(142) C(143) C(144) -0.5(7)
C(142) C(143) C(144) C(145) 0.7(8)
C(143) C(144) C(145) C(146) 0.4(8)
C(142) C(141) C(146) C(145) 1.7(7)
P(1) C(141) C(146) C(145) 178.4(4)
C(144) C(145) C(146) C(141) -1.6(8)
